data_4133605
loop_
_publ_author_name
'Wang, Yuwen'
'Karni, Miriam'
'Yao, Shenglai'
'Apeloig, Yitzhak'
'Driess, Matthias'

_publ_section_title
;
 An Isolable Bis(silylene)-Stabilized Germylone and Its Reactivity.
;
_journal_issue 4
_journal_name_full 'Journal of the American Chemical Society'
_journal_page_first 1655
_journal_page_last 1664
_journal_paper_doi 10.1021/jacs.8b11605
_journal_volume 141
_journal_year 2019
_chemical_formula_sum 'C45 H58 Al2 Br6 Ge N4 O Si2'
_chemical_formula_weight 1333.14
_space_group_crystal_system monoclinic
_space_group_IT_number 4
_space_group_name_Hall 'P 2yb'
_space_group_name_H-M_alt 'P 1 21 1'
_atom_sites_solution_hydrogens geom
_audit_creation_method 'CrysAlisPro 1.171.38.46 (Rigaku OD, 2015)'
_cell_angle_alpha 90
_cell_angle_beta 102.777(3)
_cell_angle_gamma 90
_cell_formula_units_Z 2
_cell_length_a 11.4436(3)
_cell_length_b 22.3224(6)
_cell_length_c 13.7102(4)
_cell_measurement_reflns_used 6100
_cell_measurement_temperature 150(2)
_cell_measurement_theta_max 71.3600
_cell_measurement_theta_min 3.2700
_cell_volume 3415.53(17)
_computing_cell_refinement 'CrysAlisPro 1.171.38.46 (Rigaku OD, 2015)'
_computing_data_collection 'CrysAlisPro 1.171.38.46 (Rigaku OD, 2015)'
_computing_data_reduction 'CrysAlisPro 1.171.38.46 (Rigaku OD, 2015)'
_computing_structure_refinement 'SHELXL-2018/3 (Sheldrick, 2018)'
_diffrn_ambient_temperature 150(2)
_diffrn_measured_fraction_theta_full 1.000
_diffrn_measured_fraction_theta_max 1.000
_diffrn_measurement_device 'four-circle diffractometer'
_diffrn_measurement_device_type 'SuperNova, Single source at offset, Atlas'
_diffrn_radiation_monochromator mirror
_diffrn_radiation_type CuK\a
_diffrn_radiation_wavelength 1.54184
_diffrn_reflns_av_R_equivalents 0.0974
_diffrn_reflns_av_unetI/netI 0.1134
_diffrn_reflns_Laue_measured_fraction_full 1.000
_diffrn_reflns_Laue_measured_fraction_max 1.000
_diffrn_reflns_limit_h_max 13
_diffrn_reflns_limit_h_min -11
_diffrn_reflns_limit_k_max 26
_diffrn_reflns_limit_k_min -26
_diffrn_reflns_limit_l_max 16
_diffrn_reflns_limit_l_min -16
_diffrn_reflns_number 23478
_diffrn_reflns_point_group_measured_fraction_full 0.964
_diffrn_reflns_point_group_measured_fraction_max 0.964
_diffrn_reflns_theta_full 67.491
_diffrn_reflns_theta_max 67.491
_diffrn_reflns_theta_min 3.305
_exptl_absorpt_coefficient_mu 5.531
_exptl_crystal_colour colorless
_exptl_crystal_density_diffrn 1.296
_exptl_crystal_description plate
_exptl_crystal_F_000 1320
_exptl_crystal_size_max 0.190
_exptl_crystal_size_mid 0.060
_exptl_crystal_size_min 0.040
_refine_diff_density_max 2.261
_refine_diff_density_min -1.861
_refine_diff_density_rms 0.149
_refine_ls_abs_structure_details
;
 Classical Flack method preferred over Parsons because s.u. lower.
;
_refine_ls_abs_structure_Flack -0.03(6)
_refine_ls_extinction_method none
_refine_ls_goodness_of_fit_ref 1.063
_refine_ls_hydrogen_treatment constr
_refine_ls_matrix_type full
_refine_ls_number_parameters 564
_refine_ls_number_reflns 11862
_refine_ls_number_restraints 1
_refine_ls_restrained_S_all 1.063
_refine_ls_R_factor_all 0.1200
_refine_ls_R_factor_gt 0.0993
_refine_ls_shift/su_max 0.005
_refine_ls_shift/su_mean 0.000
_refine_ls_structure_factor_coef Fsqd
_refine_ls_weighting_details 'w=1/[\s^2^(Fo^2^)+(0.1720P)^2^] where P=(Fo^2^+2Fc^2^)/3'
_refine_ls_weighting_scheme calc
_refine_ls_wR_factor_gt 0.2472
_refine_ls_wR_factor_ref 0.2788
_reflns_Friedel_coverage 0.875
_reflns_Friedel_fraction_full 0.925
_reflns_Friedel_fraction_max 0.925
_reflns_number_gt 9025
_reflns_number_total 11862
_reflns_threshold_expression 'I > 2\s(I)'
_cod_data_source_file ja8b11605_si_002.cif
_cod_data_source_block Compound-5
_cod_depositor_comments
;

2020-09-22
Z value and formula fixed to values more according to usual
chemical conventions.                 miguel
;
_cod_original_formula_weight 666.57
_cod_original_formula_units_Z 4
_cod_original_sg_symbol_H-M 'P 21'
_cod_original_formula_sum 'C22.50 H29 Al Br3 Ge0.50 N2 O0.50 Si'
_cod_database_code 4133605
_shelx_shelxl_version_number 2018/3
_shelx_space_group_comment
;
The symmetry employed for this shelxl refinement is uniquely defined
by the following loop, which should always be used as a source of
symmetry information in preference to the above space-group names.
They are only intended as comments.
;
_shelx_estimated_absorpt_t_min 0.420
_shelx_estimated_absorpt_t_max 0.809
_platon_squeeze_void_probe_radius 1.20

loop_
_space_group_symop_operation_xyz
'x, y, z'
'-x, y+1/2, -z'

loop_
_atom_site_label
_atom_site_type_symbol
_atom_site_fract_x
_atom_site_fract_y
_atom_site_fract_z
_atom_site_U_iso_or_equiv
_atom_site_adp_type
_atom_site_occupancy
_atom_site_site_symmetry_order
_atom_site_calc_flag
_atom_site_refinement_flags_posn
_atom_site_refinement_flags_adp
Ge1 Ge 0.88313(15) 0.11702(9) 0.29884(14) 0.0328(4) Uani 1 1 d . .
Si1 Si 0.8374(4) 0.1835(2) 0.1559(3) 0.0349(9) Uani 1 1 d . .
O1 O 1.0250(11) 0.1081(6) 0.1365(9) 0.045(3) Uani 1 1 d . .
C24 C 1.0708(18) 0.2635(10) 0.1478(17) 0.053(5) Uani 1 1 d . .
H24A H 1.054914 0.231392 0.097910 0.079 Uiso 1 1 calc R U
H24B H 1.087335 0.246068 0.215059 0.079 Uiso 1 1 calc R U
H24C H 1.140308 0.286836 0.139049 0.079 Uiso 1 1 calc R U
Br5 Br 0.95615(19) 0.14709(12) 0.58954(15) 0.0537(6) Uani 1 1 d . .
Si2 Si 1.0966(4) 0.0992(2) 0.3536(3) 0.0350(10) Uani 1 1 d . .
Al2 Al 0.8125(5) 0.1611(3) 0.4433(4) 0.0415(12) Uani 1 1 d . .
C15 C 1.200(2) 0.0846(12) -0.0919(18) 0.061(6) Uani 1 1 d . .
H15A H 1.212863 0.127522 -0.078232 0.091 Uiso 1 1 calc R U
H15B H 1.161228 0.078817 -0.162394 0.091 Uiso 1 1 calc R U
H15C H 1.277692 0.063932 -0.077255 0.091 Uiso 1 1 calc R U
Br1 Br 0.68794(18) -0.02527(10) 0.3058(2) 0.0582(6) Uani 1 1 d . .
N3 N 1.1987(11) 0.1473(8) 0.4411(10) 0.036(3) Uani 1 1 d . .
C27 C 0.5631(15) 0.2043(9) 0.1274(16) 0.044(4) Uani 1 1 d . .
Br4 Br 0.63942(19) 0.12067(14) 0.47405(19) 0.0640(7) Uani 1 1 d . .
C28 C 0.5063(17) 0.1914(11) 0.0217(17) 0.054(5) Uani 1 1 d . .
H28A H 0.515025 0.226212 -0.019715 0.080 Uiso 1 1 calc R U
H28B H 0.420962 0.182878 0.015687 0.080 Uiso 1 1 calc R U
H28C H 0.545164 0.156587 -0.001022 0.080 Uiso 1 1 calc R U
Br6 Br 0.7878(3) 0.26318(11) 0.41641(18) 0.0631(6) Uani 1 1 d . .
N2 N 0.6920(12) 0.2199(6) 0.1352(11) 0.034(3) Uani 1 1 d . .
C23 C 0.9612(16) 0.3045(9) 0.1344(17) 0.048(5) Uani 1 1 d . .
Br2 Br 0.9587(2) -0.04335(11) 0.1881(2) 0.0616(6) Uani 1 1 d . .
C35 C 1.4881(18) 0.1009(13) 0.7750(15) 0.058(6) Uani 1 1 d . .
H35 H 1.549794 0.100909 0.834101 0.069 Uiso 1 1 calc R U
Br3 Br 0.6887(3) 0.03076(12) 0.0516(2) 0.0720(8) Uani 1 1 d . .
C26 C 0.9811(19) 0.3530(11) 0.2110(19) 0.059(6) Uani 1 1 d . .
H26A H 1.053364 0.375589 0.207061 0.088 Uiso 1 1 calc R U
H26B H 0.990984 0.335363 0.277748 0.088 Uiso 1 1 calc R U
H26C H 0.911886 0.380083 0.198510 0.088 Uiso 1 1 calc R U
C5 C 1.2996(17) 0.0320(9) 0.1163(16) 0.046(4) Uani 1 1 d . .
H5 H 1.340439 0.017337 0.067975 0.055 Uiso 1 1 calc R U
C25 C 0.9321(18) 0.3254(11) 0.0298(19) 0.058(6) Uani 1 1 d . .
H25A H 0.907867 0.291245 -0.014926 0.087 Uiso 1 1 calc R U
H25B H 1.002810 0.344519 0.013931 0.087 Uiso 1 1 calc R U
H25C H 0.866382 0.354482 0.020821 0.087 Uiso 1 1 calc R U
N4 N 1.1477(13) 0.0557(7) 0.4684(11) 0.040(3) Uani 1 1 d . .
C30 C 0.5613(15) 0.1499(11) 0.1944(17) 0.054(5) Uani 1 1 d . .
H30A H 0.593322 0.115011 0.165576 0.081 Uiso 1 1 calc R U
H30B H 0.478747 0.141678 0.199575 0.081 Uiso 1 1 calc R U
H30C H 0.610692 0.157980 0.261143 0.081 Uiso 1 1 calc R U
C11 C 0.7995(16) 0.1686(9) -0.0616(16) 0.046(4) Uani 1 1 d . .
H11 H 0.732104 0.194526 -0.069922 0.055 Uiso 1 1 calc R U
C29 C 0.4944(16) 0.2539(11) 0.1683(17) 0.051(5) Uani 1 1 d . .
H29A H 0.544426 0.270171 0.229987 0.077 Uiso 1 1 calc R U
H29B H 0.420583 0.237353 0.182484 0.077 Uiso 1 1 calc R U
H29C H 0.474192 0.285998 0.118572 0.077 Uiso 1 1 calc R U
N1 N 0.8637(13) 0.2620(7) 0.1546(12) 0.039(3) Uani 1 1 d . .
C45 C 0.994(2) -0.0185(13) 0.465(2) 0.069(7) Uani 1 1 d . .
H45A H 0.944003 0.017215 0.463850 0.103 Uiso 1 1 calc R U
H45B H 0.965988 -0.050147 0.503628 0.103 Uiso 1 1 calc R U
H45C H 0.989108 -0.032419 0.396372 0.103 Uiso 1 1 calc R U
C13 C 0.9672(15) 0.1192(9) 0.0428(12) 0.038(4) Uani 1 1 d . .
C3 C 1.2946(16) 0.0469(9) 0.2883(15) 0.042(4) Uani 1 1 d . .
H3 H 1.328931 0.041516 0.357439 0.051 Uiso 1 1 calc R U
C12 C 0.8670(16) 0.1545(10) 0.0365(13) 0.041(4) Uani 1 1 d . .
C16 C 0.7455(16) 0.2739(9) 0.1374(12) 0.040(4) Uani 1 1 d . .
C36 C 1.3852(19) 0.1343(12) 0.7735(15) 0.056(6) Uani 1 1 d . .
H36 H 1.375591 0.157096 0.829805 0.067 Uiso 1 1 calc R U
C31 C 1.2194(14) 0.1018(9) 0.5071(13) 0.038(4) Uani 1 1 d . .
C21 C 0.6240(19) 0.4248(11) 0.184(2) 0.061(6) Uani 1 1 d . .
H21 H 0.625935 0.451188 0.238217 0.074 Uiso 1 1 calc R U
C43 C 1.209(3) -0.0493(13) 0.484(3) 0.087(10) Uani 1 1 d . .
H43A H 1.203994 -0.047277 0.412236 0.131 Uiso 1 1 calc R U
H43B H 1.186035 -0.089383 0.502255 0.131 Uiso 1 1 calc R U
H43C H 1.291617 -0.040881 0.520221 0.131 Uiso 1 1 calc R U
C20 C 0.5648(18) 0.4415(11) 0.0941(18) 0.055(5) Uani 1 1 d . .
H20 H 0.522405 0.478373 0.085852 0.067 Uiso 1 1 calc R U
C39 C 1.353(2) 0.2221(13) 0.5269(18) 0.068(7) Uani 1 1 d . .
H39A H 1.341449 0.199107 0.584926 0.102 Uiso 1 1 calc R U
H39B H 1.352484 0.265045 0.542035 0.102 Uiso 1 1 calc R U
H39C H 1.429725 0.211303 0.511404 0.102 Uiso 1 1 calc R U
Al1 Al 0.8069(5) 0.0189(3) 0.2101(5) 0.0459(13) Uani 1 1 d . .
C18 C 0.6267(18) 0.3509(10) 0.0266(16) 0.049(5) Uani 1 1 d . .
H18 H 0.629077 0.325585 -0.028691 0.059 Uiso 1 1 calc R U
C41 C 1.1507(19) 0.2511(9) 0.4309(15) 0.047(4) Uani 1 1 d . .
H41A H 1.082461 0.238224 0.378486 0.071 Uiso 1 1 calc R U
H41B H 1.176399 0.291120 0.414817 0.071 Uiso 1 1 calc R U
H41C H 1.126871 0.252391 0.495247 0.071 Uiso 1 1 calc R U
C37 C 1.2973(17) 0.1328(13) 0.6860(14) 0.056(6) Uani 1 1 d . .
H37 H 1.224272 0.153728 0.683056 0.068 Uiso 1 1 calc R U
C7 C 1.1210(17) 0.0592(9) -0.0261(15) 0.043(4) Uani 1 1 d . .
C1 C 1.1347(14) 0.0784(8) 0.1593(15) 0.039(4) Uani 1 1 d . .
C2 C 1.1842(14) 0.0735(8) 0.2586(13) 0.034(3) Uani 1 1 d . .
C33 C 1.4168(15) 0.0691(11) 0.6065(14) 0.048(5) Uani 1 1 d . .
H33 H 1.428083 0.047647 0.549476 0.057 Uiso 1 1 calc R U
C40 C 1.3061(18) 0.2080(11) 0.3438(15) 0.050(5) Uani 1 1 d . .
H40A H 1.363654 0.174978 0.348754 0.075 Uiso 1 1 calc R U
H40B H 1.347195 0.246100 0.339674 0.075 Uiso 1 1 calc R U
H40C H 1.242274 0.202723 0.283663 0.075 Uiso 1 1 calc R U
C42 C 1.125(2) -0.0029(11) 0.514(2) 0.059(6) Uani 1 1 d . .
C8 C 1.0063(17) 0.0963(9) -0.0407(15) 0.042(4) Uani 1 1 d . .
C10 C 0.8331(18) 0.1441(10) -0.1452(13) 0.048(5) Uani 1 1 d . .
H10 H 0.786147 0.151416 -0.210425 0.058 Uiso 1 1 calc R U
C9 C 0.9361(18) 0.1088(10) -0.1321(13) 0.047(4) Uani 1 1 d . .
H9 H 0.958148 0.092852 -0.189665 0.057 Uiso 1 1 calc R U
C19 C 0.5643(19) 0.4042(9) 0.010(2) 0.060(6) Uani 1 1 d . .
H19 H 0.522723 0.415524 -0.055656 0.071 Uiso 1 1 calc R U
C38 C 1.2514(15) 0.2081(9) 0.4370(12) 0.038(4) Uani 1 1 d . .
C17 C 0.6846(16) 0.3333(9) 0.1190(14) 0.041(4) Uani 1 1 d . .
C14 C 1.089(2) -0.0061(11) -0.0611(19) 0.061(6) Uani 1 1 d . .
H14A H 1.162229 -0.028445 -0.061438 0.092 Uiso 1 1 calc R U
H14B H 1.037620 -0.005615 -0.128651 0.092 Uiso 1 1 calc R U
H14C H 1.045674 -0.025360 -0.015145 0.092 Uiso 1 1 calc R U
C4 C 1.3565(16) 0.0278(11) 0.2161(17) 0.053(5) Uani 1 1 d . .
H4 H 1.435603 0.012409 0.235401 0.063 Uiso 1 1 calc R U
C32 C 1.3127(15) 0.1025(9) 0.6053(14) 0.041(4) Uani 1 1 d . .
C34 C 1.5036(17) 0.0691(13) 0.6970(18) 0.061(6) Uani 1 1 d . .
H34 H 1.574437 0.045940 0.702380 0.073 Uiso 1 1 calc R U
C6 C 1.1867(17) 0.0563(8) 0.0827(16) 0.043(4) Uani 1 1 d . .
C44 C 1.139(2) 0.0004(12) 0.6252(16) 0.059(6) Uani 1 1 d . .
H44A H 1.221256 0.012511 0.656296 0.089 Uiso 1 1 calc R U
H44B H 1.122584 -0.038923 0.650768 0.089 Uiso 1 1 calc R U
H44C H 1.082761 0.029936 0.641245 0.089 Uiso 1 1 calc R U
C22 C 0.6843(18) 0.3701(10) 0.2016(16) 0.049(5) Uani 1 1 d . .
H22 H 0.723376 0.358290 0.267337 0.059 Uiso 1 1 calc R U

loop_
_atom_site_aniso_label
_atom_site_aniso_U_11
_atom_site_aniso_U_22
_atom_site_aniso_U_33
_atom_site_aniso_U_23
_atom_site_aniso_U_13
_atom_site_aniso_U_12
Ge1 0.0297(8) 0.0317(10) 0.0371(9) 0.0019(8) 0.0076(7) 0.0008(8)
Si1 0.033(2) 0.033(2) 0.039(2) -0.0007(18) 0.0074(17) 0.0010(18)
O1 0.047(7) 0.048(8) 0.038(6) 0.002(5) 0.006(5) 0.019(6)
C24 0.049(11) 0.040(11) 0.071(13) 0.017(10) 0.017(10) 0.004(9)
Br5 0.0500(11) 0.0716(16) 0.0392(9) 0.0016(9) 0.0095(8) 0.0105(10)
Si2 0.030(2) 0.038(3) 0.037(2) 0.0013(18) 0.0077(17) -0.0001(18)
Al2 0.036(2) 0.050(3) 0.041(3) 0.006(2) 0.013(2) 0.006(2)
C15 0.058(12) 0.062(15) 0.068(14) -0.004(11) 0.029(11) -0.004(11)
Br1 0.0419(10) 0.0443(12) 0.0922(16) 0.0033(11) 0.0232(10) -0.0045(9)
N3 0.027(6) 0.050(9) 0.031(6) 0.004(6) 0.006(5) -0.004(6)
C27 0.029(8) 0.035(10) 0.071(12) 0.004(9) 0.015(8) -0.002(7)
Br4 0.0467(10) 0.0773(17) 0.0763(14) 0.0038(13) 0.0312(10) -0.0043(11)
C28 0.034(9) 0.060(14) 0.065(13) -0.011(10) 0.007(9) -0.004(9)
Br6 0.0920(17) 0.0435(13) 0.0559(12) 0.0019(10) 0.0208(12) 0.0143(12)
N2 0.036(7) 0.018(6) 0.052(8) 0.007(6) 0.014(6) 0.002(5)
C23 0.039(9) 0.029(10) 0.079(13) 0.016(9) 0.018(9) -0.001(8)
Br2 0.0523(12) 0.0412(12) 0.0979(18) -0.0076(11) 0.0309(12) 0.0010(9)
C35 0.043(10) 0.092(19) 0.036(9) 0.019(10) 0.003(8) 0.003(11)
Br3 0.0821(17) 0.0500(14) 0.0673(14) -0.0044(11) -0.0193(12) -0.0156(12)
C26 0.039(10) 0.054(14) 0.079(15) 0.002(11) 0.006(10) -0.017(10)
C5 0.047(10) 0.026(9) 0.069(12) 0.001(8) 0.022(9) 0.003(8)
C25 0.038(10) 0.053(13) 0.087(16) 0.026(12) 0.022(10) 0.001(9)
N4 0.038(7) 0.042(9) 0.039(7) 0.016(6) 0.007(6) -0.002(7)
C30 0.023(8) 0.064(14) 0.071(13) 0.015(11) 0.002(8) -0.012(8)
C11 0.037(9) 0.039(11) 0.063(12) 0.002(9) 0.012(8) 0.002(8)
C29 0.031(8) 0.056(13) 0.074(13) -0.003(10) 0.025(9) -0.010(8)
N1 0.034(7) 0.026(7) 0.057(8) 0.003(6) 0.010(6) 0.000(6)
C45 0.057(12) 0.061(16) 0.087(17) 0.017(13) 0.012(12) -0.019(12)
C13 0.040(8) 0.035(9) 0.037(8) -0.011(7) 0.005(7) -0.006(8)
C3 0.040(9) 0.036(10) 0.054(10) 0.000(8) 0.016(8) 0.002(8)
C12 0.040(9) 0.049(11) 0.036(8) 0.015(8) 0.011(7) 0.002(8)
C16 0.040(9) 0.047(11) 0.029(7) 0.004(7) 0.003(6) -0.005(8)
C36 0.055(11) 0.075(17) 0.040(9) -0.004(9) 0.014(8) -0.015(11)
C31 0.028(7) 0.048(11) 0.040(8) 0.001(7) 0.009(6) 0.001(7)
C21 0.045(11) 0.041(12) 0.102(18) -0.002(12) 0.024(12) 0.009(9)
C43 0.11(2) 0.047(15) 0.12(2) 0.034(15) 0.06(2) 0.024(16)
C20 0.043(10) 0.045(13) 0.074(14) 0.010(10) 0.004(10) 0.005(9)
C39 0.077(16) 0.062(16) 0.060(13) -0.001(11) 0.003(12) -0.021(13)
Al1 0.040(3) 0.035(3) 0.060(3) -0.004(2) 0.006(2) -0.004(2)
C18 0.047(11) 0.037(11) 0.059(12) 0.000(9) 0.003(9) 0.005(9)
C41 0.064(12) 0.031(10) 0.052(10) 0.000(8) 0.023(9) -0.004(9)
C37 0.037(9) 0.094(19) 0.039(9) 0.003(10) 0.010(7) -0.010(10)
C7 0.046(9) 0.035(10) 0.053(10) -0.013(8) 0.019(8) -0.005(8)
C1 0.024(7) 0.030(9) 0.060(11) -0.003(8) 0.008(7) 0.001(7)
C2 0.033(8) 0.032(9) 0.041(8) 0.000(7) 0.017(7) 0.001(7)
C33 0.028(8) 0.073(15) 0.039(9) 0.005(9) 0.001(7) -0.002(9)
C40 0.044(10) 0.055(13) 0.051(11) 0.013(9) 0.014(8) -0.001(9)
C42 0.050(11) 0.046(13) 0.080(15) 0.027(11) 0.010(11) 0.004(9)
C8 0.044(9) 0.038(10) 0.050(10) -0.003(8) 0.023(8) 0.002(8)
C10 0.053(10) 0.059(13) 0.032(8) 0.008(8) 0.007(7) 0.005(10)
C9 0.061(11) 0.053(13) 0.033(8) -0.004(8) 0.021(8) 0.001(10)
C19 0.048(11) 0.026(10) 0.099(17) 0.027(11) 0.004(11) 0.007(9)
C38 0.038(8) 0.049(11) 0.026(7) 0.000(7) 0.004(6) 0.002(8)
C17 0.035(8) 0.040(11) 0.048(10) 0.003(8) 0.011(7) 0.004(8)
C14 0.063(13) 0.047(14) 0.067(13) -0.020(10) -0.003(11) 0.002(10)
C4 0.027(8) 0.061(14) 0.072(13) 0.001(11) 0.016(8) -0.011(9)
C32 0.032(8) 0.043(11) 0.047(9) 0.006(8) 0.009(7) 0.007(7)
C34 0.030(9) 0.085(18) 0.063(13) 0.030(12) 0.004(9) 0.015(10)
C6 0.049(10) 0.020(8) 0.065(11) -0.009(8) 0.023(9) -0.016(8)
C44 0.062(13) 0.059(14) 0.053(12) 0.015(10) 0.005(10) -0.008(11)
C22 0.046(10) 0.039(11) 0.058(11) 0.012(9) 0.002(9) 0.014(9)

loop_
_atom_type_symbol
_atom_type_description
_atom_type_scat_dispersion_real
_atom_type_scat_dispersion_imag
_atom_type_scat_source
C C 0.0181 0.0091 'International Tables Vol C Tables 4.2.6.8 and 6.1.1.4'
H H 0.0000 0.0000 'International Tables Vol C Tables 4.2.6.8 and 6.1.1.4'
N N 0.0311 0.0180 'International Tables Vol C Tables 4.2.6.8 and 6.1.1.4'
O O 0.0492 0.0322 'International Tables Vol C Tables 4.2.6.8 and 6.1.1.4'
Al Al 0.2130 0.2455 'International Tables Vol C Tables 4.2.6.8 and 6.1.1.4'
Si Si 0.2541 0.3302 'International Tables Vol C Tables 4.2.6.8 and 6.1.1.4'
Br Br -0.6763 1.2805 'International Tables Vol C Tables 4.2.6.8 and 6.1.1.4'
Ge Ge -1.0885 0.8855 'International Tables Vol C Tables 4.2.6.8 and 6.1.1.4'

loop_
_geom_angle_atom_site_label_1
_geom_angle_atom_site_label_2
_geom_angle_atom_site_label_3
_geom_angle
Si1 Ge1 Si2 111.97(17)
Si1 Ge1 Al2 110.47(19)
Si2 Ge1 Al2 107.42(18)
Si1 Ge1 Al1 98.62(19)
Si2 Ge1 Al1 102.72(19)
Al2 Ge1 Al1 125.2(2)
N1 Si1 N2 73.1(7)
N1 Si1 C12 105.7(8)
N2 Si1 C12 110.9(8)
N1 Si1 Ge1 127.3(6)
N2 Si1 Ge1 115.3(5)
C12 Si1 Ge1 116.7(6)
C13 O1 C1 122.4(14)
N3 Si2 N4 73.2(7)
N3 Si2 C2 105.6(7)
N4 Si2 C2 108.2(8)
N3 Si2 Ge1 124.1(5)
N4 Si2 Ge1 117.5(5)
C2 Si2 Ge1 119.0(5)
Br4 Al2 Br6 109.6(2)
Br4 Al2 Br5 105.3(2)
Br6 Al2 Br5 108.0(3)
Br4 Al2 Ge1 115.7(3)
Br6 Al2 Ge1 108.1(2)
Br5 Al2 Ge1 109.9(2)
C31 N3 C38 134.4(14)
C31 N3 Si2 89.3(11)
C38 N3 Si2 135.8(11)
C28 C27 N2 109.1(16)
C28 C27 C30 111.9(18)
N2 C27 C30 106.6(14)
C28 C27 C29 110.4(17)
N2 C27 C29 112.5(15)
C30 C27 C29 106.2(18)
C16 N2 C27 130.1(15)
C16 N2 Si1 90.0(11)
C27 N2 Si1 139.7(12)
C25 C23 C26 114.9(19)
C25 C23 C24 108.0(18)
C26 C23 C24 110.9(18)
C25 C23 N1 110.7(17)
C26 C23 N1 109.0(17)
C24 C23 N1 102.5(15)
C34 C35 C36 122.6(18)
C6 C5 C4 123.9(19)
C31 N4 C42 130.5(16)
C31 N4 Si2 89.2(11)
C42 N4 Si2 140.2(14)
C10 C11 C12 119.7(18)
C16 N1 C23 126.0(16)
C16 N1 Si1 91.8(12)
C23 N1 Si1 137.9(12)
O1 C13 C12 113.3(15)
O1 C13 C8 122.4(16)
C12 C13 C8 124.4(16)
C2 C3 C4 119.7(18)
C13 C12 C11 117.0(17)
C13 C12 Si1 117.1(12)
C11 C12 Si1 125.8(15)
N1 C16 N2 105.0(16)
N1 C16 C17 128.2(17)
N2 C16 C17 126.7(16)
C37 C36 C35 117(2)
N3 C31 N4 108.0(14)
N3 C31 C32 124.9(17)
N4 C31 C32 127.0(17)
C20 C21 C22 123(2)
C21 C20 C19 120(2)
Br2 Al1 Br3 104.4(3)
Br2 Al1 Br1 112.0(3)
Br3 Al1 Br1 106.7(2)
Br2 Al1 Ge1 113.1(2)
Br3 Al1 Ge1 114.6(3)
Br1 Al1 Ge1 106.1(2)
C17 C18 C19 122(2)
C32 C37 C36 122(2)
C6 C7 C15 111.5(17)
C6 C7 C8 112.1(16)
C15 C7 C8 109.1(18)
C6 C7 C14 107.2(17)
C15 C7 C14 107.5(18)
C8 C7 C14 109.2(16)
C2 C1 O1 114.8(16)
C2 C1 C6 124.6(16)
O1 C1 C6 120.6(17)
C1 C2 C3 119.0(16)
C1 C2 Si2 119.8(13)
C3 C2 Si2 121.1(14)
C32 C33 C34 116(2)
N4 C42 C44 113(2)
N4 C42 C43 107.8(19)
C44 C42 C43 112(2)
N4 C42 C45 105.1(17)
C44 C42 C45 109(2)
C43 C42 C45 110(3)
C9 C8 C13 116.3(17)
C9 C8 C7 123.2(17)
C13 C8 C7 120.4(17)
C9 C10 C11 119.5(16)
C8 C9 C10 123.0(17)
C18 C19 C20 117(2)
C41 C38 N3 106.0(14)
C41 C38 C39 110.8(19)
N3 C38 C39 113.5(16)
C41 C38 C40 113.9(16)
N3 C38 C40 105.7(15)
C39 C38 C40 107.1(17)
C18 C17 C22 120.1(18)
C18 C17 C16 121.9(18)
C22 C17 C16 117.9(16)
C5 C4 C3 118.4(18)
C37 C32 C33 121.7(17)
C37 C32 C31 122.7(16)
C33 C32 C31 115.7(17)
C35 C34 C33 121(2)
C5 C6 C1 114.0(18)
C5 C6 C7 124.6(18)
C1 C6 C7 121.3(17)
C21 C22 C17 117(2)

loop_
_geom_bond_atom_site_label_1
_geom_bond_atom_site_label_2
_geom_bond_distance
Ge1 Si1 2.421(5)
Ge1 Si2 2.425(5)
Ge1 Al2 2.501(6)
Ge1 Al1 2.563(6)
Si1 N1 1.777(16)
Si1 N2 1.816(14)
Si1 C12 1.860(19)
O1 C13 1.33(2)
O1 C1 1.39(2)
C24 C23 1.53(3)
Br5 Al2 2.316(6)
Si2 N3 1.828(15)
Si2 N4 1.830(14)
Si2 C2 1.900(16)
Al2 Br4 2.299(6)
Al2 Br6 2.315(7)
C15 C7 1.52(3)
Br1 Al1 2.310(6)
N3 C31 1.35(2)
N3 C38 1.49(3)
C27 C28 1.48(3)
C27 N2 1.50(2)
C27 C30 1.53(3)
C27 C29 1.53(3)
N2 C16 1.35(2)
C23 C25 1.48(3)
C23 C26 1.49(3)
C23 N1 1.54(2)
Br2 Al1 2.295(6)
C35 C34 1.33(4)
C35 C36 1.39(3)
Br3 Al1 2.308(6)
C5 C6 1.38(3)
C5 C4 1.38(3)
N4 C31 1.35(2)
N4 C42 1.50(3)
C11 C10 1.40(3)
C11 C12 1.43(3)
N1 C16 1.35(2)
C45 C42 1.54(3)
C13 C12 1.38(3)
C13 C8 1.41(2)
C3 C2 1.37(3)
C3 C4 1.41(3)
C16 C17 1.49(3)
C36 C37 1.39(3)
C31 C32 1.52(2)
C21 C20 1.32(3)
C21 C22 1.40(3)
C43 C42 1.53(4)
C20 C19 1.43(4)
C39 C38 1.53(3)
C18 C17 1.35(3)
C18 C19 1.38(3)
C41 C38 1.49(3)
C37 C32 1.34(3)
C7 C6 1.52(3)
C7 C8 1.53(3)
C7 C14 1.55(3)
C1 C2 1.36(3)
C1 C6 1.41(3)
C33 C32 1.40(3)
C33 C34 1.41(3)
C40 C38 1.54(3)
C42 C44 1.50(3)
C8 C9 1.36(3)
C10 C9 1.40(3)
C17 C22 1.40(3)

loop_
_platon_squeeze_void_nr
_platon_squeeze_void_average_x
_platon_squeeze_void_average_y
_platon_squeeze_void_average_z
_platon_squeeze_void_volume
_platon_squeeze_void_count_electrons
_platon_squeeze_void_content
1 -0.025 0.851 0.178 541 151 ' '
2 0.089 0.351 0.650 541 152 ' '
